data_7033829
loop_
_publ_author_name
'Mahmudov, Kamran T.'
'Guedes da Silva, M F\'atima C'
'Sutradhar, Manas'
'Kopylovich, Maximilian N.'
'Huseynov, Fatali E.'
'Shamilov, Nazim T.'
'Voronina, Anna A.'
'Buslaeva, Tatyana M.'
'Pombeiro, Armando J. L.'

_publ_section_title
;
 Lanthanide derivatives comprising arylhydrazones of \b-diketones:
 cooperative E/Z isomerization and catalytic activity in nitroaldol
 reaction.
;
_journal_issue 12
_journal_name_full 'Dalton transactions (Cambridge, England : 2003)'
_journal_page_first 5602
_journal_page_last 5610
_journal_paper_doi 10.1039/c4dt03788j
_journal_volume 44
_journal_year 2015
_chemical_formula_moiety 'C56 H76 K2 La2 N16 O42 S4'
_chemical_formula_sum 'C56 H76 K2 La2 N16 O42 S4'
_chemical_formula_weight 2129.58
_chemical_name_systematic
;
 ?
;
_space_group_crystal_system monoclinic
_space_group_IT_number 15
_space_group_name_Hall '-C 2yc'
_space_group_name_H-M_alt 'C 1 2/c 1'
_symmetry_space_group_name_Hall '-C 2yc'
_symmetry_space_group_name_H-M 'C 1 2/c 1'
_atom_sites_solution_hydrogens mixed
_audit_creation_method SHELXL-2014
_audit_update_record
;
2014-08-22 deposited with the CCDC.
2015-01-26 downloaded from the CCDC.
;
_cell_angle_alpha 90
_cell_angle_beta 109.914(5)
_cell_angle_gamma 90
_cell_formula_units_Z 4
_cell_length_a 35.033(5)
_cell_length_b 12.727(6)
_cell_length_c 25.692(5)
_cell_measurement_reflns_used 846
_cell_measurement_temperature 296(2)
_cell_measurement_theta_max 16.90
_cell_measurement_theta_min 2.41
_cell_volume 10770(6)
_computing_cell_refinement 'Bruker SAINT'
_computing_data_collection 'Bruker APEX2'
_computing_data_reduction 'Bruker SAINT'
_computing_molecular_graphics 'Ortep-3 for Windows (Farrugia, 1997)'
_computing_publication_material 'WinGX publication routines (Farrugia, 1999)'
_computing_structure_refinement 'SHELXL-97 (Sheldrick, 2008)'
_computing_structure_solution 'SIR97 (Giacovazzo et al, 1997)'
_diffrn_ambient_temperature 296(2)
_diffrn_measured_fraction_theta_full 0.999
_diffrn_measured_fraction_theta_max 0.965
_diffrn_measurement_device_type 'Bruker APEX-II PHOTON 100'
_diffrn_measurement_method '\f and \w scans'
_diffrn_radiation_type MoK\a
_diffrn_radiation_wavelength 0.71069
_diffrn_reflns_av_R_equivalents 0.2137
_diffrn_reflns_av_unetI/netI 0.3147
_diffrn_reflns_Laue_measured_fraction_full 0.999
_diffrn_reflns_Laue_measured_fraction_max 0.965
_diffrn_reflns_limit_h_max 42
_diffrn_reflns_limit_h_min -36
_diffrn_reflns_limit_k_max 13
_diffrn_reflns_limit_k_min -15
_diffrn_reflns_limit_l_max 27
_diffrn_reflns_limit_l_min -31
_diffrn_reflns_number 42725
_diffrn_reflns_point_group_measured_fraction_full 0.999
_diffrn_reflns_point_group_measured_fraction_max 0.965
_diffrn_reflns_theta_full 25.240
_diffrn_reflns_theta_max 25.744
_diffrn_reflns_theta_min 1.715
_diffrn_source 'SEALED TUBE'
_exptl_absorpt_coefficient_mu 1.018
_exptl_absorpt_correction_T_max 0.918
_exptl_absorpt_correction_T_min 0.871
_exptl_absorpt_correction_type multi-scan
_exptl_absorpt_process_details SADABS
_exptl_crystal_colour yellow
_exptl_crystal_density_diffrn 1.313
_exptl_crystal_description plate
_exptl_crystal_F_000 4304
_exptl_crystal_size_max 0.192
_exptl_crystal_size_mid 0.113
_exptl_crystal_size_min 0.084
_platon_squeeze_details
;
;
_refine_diff_density_max 1.947
_refine_diff_density_min -0.752
_refine_diff_density_rms 0.197
_refine_ls_extinction_coef 0.00059(6)
_refine_ls_extinction_expression Fc^*^=kFc[1+0.001xFc^2^\l^3^/sin(2\q)]^-1/4^
_refine_ls_extinction_method SHELXL
_refine_ls_goodness_of_fit_ref 0.879
_refine_ls_hydrogen_treatment constr
_refine_ls_matrix_type full
_refine_ls_number_parameters 557
_refine_ls_number_reflns 9958
_refine_ls_number_restraints 85
_refine_ls_restrained_S_all 0.886
_refine_ls_R_factor_all 0.2057
_refine_ls_R_factor_gt 0.0902
_refine_ls_shift/su_max 0.000
_refine_ls_shift/su_mean 0.000
_refine_ls_structure_factor_coef Fsqd
_refine_ls_weighting_details 'w=1/[\s^2^(Fo^2^)+(0.1050P)^2^] where P=(Fo^2^+2Fc^2^)/3'
_refine_ls_weighting_scheme calc
_refine_ls_wR_factor_gt 0.2058
_refine_ls_wR_factor_ref 0.2420
_reflns_Friedel_coverage 0.000
_reflns_number_gt 3802
_reflns_number_total 9958
_reflns_threshold_expression 'I > 2\s(I)'
_cod_data_source_file c4dt03788j2.cif
_cod_data_source_block Compound1
_cod_depositor_comments
;
The following automatic conversions were performed:

'_exptl_absorpt_correction_type' value 'MULTI-SCAN' changed to
'multi-scan' according to
/usr/data/users/saulius/crontab/automatic-downloads/rss-feeds/RSC/lib/dictionaries/cif_core.dic
dictionary named 'cif_core.dic' version 2.4.2 from 2011-04-26.

Automatic conversion script
Id: cif_fix_values 3008 2015-01-20 13:52:24Z robertas 

 Adding full bibliography for 7033829--7033830.cif.
;
_cod_database_code 7033829
_shelx_space_group_comment
;
The symmetry employed for this shelxl refinement is uniquely defined
by the following loop, which should always be used as a source of
symmetry information in preference to the above space-group names.
They are only intended as comments.
;
_shelx_estimated_absorpt_t_min 0.829
_shelx_estimated_absorpt_t_max 0.919
_shelxl_version_number 2014-3

loop_
_space_group_symop_operation_xyz
'x, y, z'
'-x, y, -z+1/2'
'x+1/2, y+1/2, z'
'-x+1/2, y+1/2, -z+1/2'
'-x, -y, -z'
'x, -y, z-1/2'
'-x+1/2, -y+1/2, -z'
'x+1/2, -y+1/2, z-1/2'

loop_
_atom_site_label
_atom_site_type_symbol
_atom_site_fract_x
_atom_site_fract_y
_atom_site_fract_z
_atom_site_U_iso_or_equiv
_atom_site_adp_type
_atom_site_occupancy
_atom_site_site_symmetry_order
_atom_site_calc_flag
_atom_site_refinement_flags_posn
_atom_site_refinement_flags_adp
_atom_site_refinement_flags_occupancy
_atom_site_disorder_assembly
_atom_site_disorder_group
C1 C 0.1071(3) 0.2823(6) 0.5585(3) 0.051(4) Uani 1 1 d G . . . .
C2 C 0.1047(3) 0.2158(5) 0.5145(4) 0.051(4) Uani 1 1 d G . . . .
C3 C 0.0987(3) 0.2574(8) 0.4623(3) 0.057(4) Uani 1 1 d G . . . .
H3 H 0.0971 0.2129 0.4329 0.068 Uiso 1 1 calc R U . . .
C4 C 0.0951(4) 0.3654(8) 0.4540(3) 0.075(5) Uani 1 1 d G . . . .
C5 C 0.0975(3) 0.4318(5) 0.4980(4) 0.070(5) Uani 1 1 d G . . . .
H5 H 0.0951 0.5041 0.4924 0.085 Uiso 1 1 calc R U . . .
C6 C 0.1035(3) 0.3903(5) 0.5502(3) 0.051(4) Uani 1 1 d G . . . .
C7 C 0.1159(8) 0.7565(16) 0.5713(10) 0.137(9) Uani 1 1 d . U . . .
H11A H 0.1165 0.6938 0.5508 0.205 Uiso 1 1 calc R U . . .
H11B H 0.1386 0.8001 0.5730 0.205 Uiso 1 1 calc R U . . .
H11C H 0.0911 0.7941 0.5532 0.205 Uiso 1 1 calc R U . . .
C8 C 0.1180(8) 0.7291(15) 0.6263(11) 0.121(8) Uani 1 1 d . U . . .
C9 C 0.1143(6) 0.6174(10) 0.6373(8) 0.079(6) Uani 1 1 d D U . . .
C10 C 0.1176(7) 0.5707(16) 0.6914(7) 0.093(7) Uani 1 1 d D . . . .
C11 C 0.1276(8) 0.6478(16) 0.7415(9) 0.155(10) Uani 1 1 d . U . . .
H61A H 0.1448 0.7032 0.7369 0.233 Uiso 1 1 calc R U . . .
H61B H 0.1414 0.6104 0.7752 0.233 Uiso 1 1 calc R U . . .
H61C H 0.1029 0.6773 0.7434 0.233 Uiso 1 1 calc R U . . .
C21 C 0.2072(4) 0.3042(8) 0.5948(5) 0.033(3) Uani 1 1 d . . . . .
C22 C 0.2033(4) 0.3034(9) 0.5371(4) 0.035(3) Uani 1 1 d . . . . .
C23 C 0.1976(5) 0.3898(9) 0.5066(5) 0.043(4) Uani 1 1 d . . . . .
H23 H 0.1947 0.3848 0.4693 0.052 Uiso 1 1 calc R U . . .
C24 C 0.1960(5) 0.4860(8) 0.5291(5) 0.042(4) Uani 1 1 d . . . . .
C25 C 0.2008(4) 0.4955(9) 0.5831(6) 0.045(4) Uani 1 1 d . . . . .
H25 H 0.2010 0.5621 0.5980 0.054 Uiso 1 1 calc R U . . .
C26 C 0.2057(4) 0.4070(9) 0.6176(5) 0.034(3) Uani 1 1 d . . . . .
C27 C 0.2050(6) -0.1128(10) 0.4552(6) 0.088(6) Uani 1 1 d . U . . .
H27A H 0.1777 -0.1245 0.4307 0.132 Uiso 1 1 calc R U . . .
H27B H 0.2116 -0.1635 0.4846 0.132 Uiso 1 1 calc R U . . .
H27C H 0.2234 -0.1199 0.4350 0.132 Uiso 1 1 calc R U . . .
C28 C 0.2083(5) -0.0068(10) 0.4785(5) 0.050(4) Uani 1 1 d . . . . .
C29 C 0.1972(5) 0.0841(9) 0.4457(4) 0.043(4) Uani 1 1 d . . . . .
C30 C 0.1862(4) 0.0840(10) 0.3847(5) 0.039(3) Uani 1 1 d . . . . .
C31 C 0.1814(5) 0.1889(9) 0.3535(5) 0.045(4) Uani 1 1 d . . . . .
H31A H 0.2060 0.2291 0.3683 0.068 Uiso 1 1 calc R U . . .
H31B H 0.1592 0.2277 0.3578 0.068 Uiso 1 1 calc R U . . .
H31C H 0.1762 0.1756 0.3149 0.068 Uiso 1 1 calc R U . . .
C41 C 0.2238(8) -0.0870(14) 0.6480(6) 0.089(7) Uani 1 1 d . . . . .
H41 H 0.2036 -0.1366 0.6326 0.107 Uiso 1 1 calc R U . . .
C42 C 0.2902(7) -0.0358(17) 0.6650(7) 0.121(9) Uani 1 1 d . . . . .
H42A H 0.3079 -0.0442 0.6438 0.182 Uiso 1 1 calc R U . . .
H42B H 0.3056 -0.0430 0.7037 0.182 Uiso 1 1 calc R U . . .
H42C H 0.2779 0.0326 0.6582 0.182 Uiso 1 1 calc R U . . .
C43 C 0.2682(7) -0.2080(13) 0.6276(8) 0.116(8) Uani 1 1 d . . . . .
H43A H 0.2832 -0.1945 0.6033 0.175 Uiso 1 1 calc R U . . .
H43B H 0.2430 -0.2418 0.6073 0.175 Uiso 1 1 calc R U . . .
H43C H 0.2838 -0.2529 0.6573 0.175 Uiso 1 1 calc R U . . .
C50 C 0.1149(6) 0.2634(12) 0.7436(7) 0.087(7) Uani 1 1 d . . . . .
H40 H 0.1055 0.3093 0.7138 0.105 Uiso 1 1 calc R U . . .
C51 C 0.1195(7) 0.2355(19) 0.8398(8) 0.144(10) Uani 1 1 d . . . . .
H51A H 0.0983 0.1999 0.8485 0.216 Uiso 1 1 calc R U . . .
H51B H 0.1315 0.2879 0.8675 0.216 Uiso 1 1 calc R U . . .
H51C H 0.1399 0.1857 0.8391 0.216 Uiso 1 1 calc R U . . .
C52 C 0.0778(10) 0.372(2) 0.7923(11) 0.190(12) Uani 1 1 d . U . . .
H52A H 0.0617 0.3513 0.8143 0.285 Uiso 1 1 calc R U . . .
H52B H 0.0603 0.3910 0.7559 0.285 Uiso 1 1 calc R U . . .
H52C H 0.0947 0.4302 0.8094 0.285 Uiso 1 1 calc R U . . .
N1 N 0.1069(5) 0.4556(8) 0.5979(5) 0.074(5) Uani 1 1 d . . . . .
H1 H 0.1075 0.4273 0.6286 0.089 Uiso 1 1 calc R U . . .
N2 N 0.1088(5) 0.5570(9) 0.5939(6) 0.086(5) Uani 1 1 d . . . . .
N3 N 0.0898(6) 0.4095(16) 0.4008(8) 0.120(7) Uani 1 1 d . U . . .
N4 N 0.2045(3) 0.2001(7) 0.5168(4) 0.034(2) Uani 1 1 d . U . . .
H4 H 0.2103 0.1484 0.5397 0.041 Uiso 1 1 calc R U . . .
N5 N 0.1969(3) 0.1818(7) 0.4646(4) 0.036(3) Uani 1 1 d . U . . .
N6 N 0.1873(5) 0.5800(9) 0.4956(5) 0.071(5) Uani 1 1 d . . . . .
N40 N 0.2602(5) -0.1120(10) 0.6496(5) 0.058(4) Uani 1 1 d . . . . .
N50 N 0.1035(6) 0.2834(13) 0.7883(7) 0.109(6) Uani 1 1 d . U . . .
O1 O 0.1106(3) 0.2445(6) 0.6079(3) 0.043(2) Uani 1 1 d . . . . .
O2 O 0.1071(5) 0.4831(9) 0.6947(5) 0.097(5) Uani 1 1 d . . . . .
K1B K 0.0403(4) -0.0404(8) 0.6060(4) 0.028(4) Uani 0.215(6) 1 d . U P A 2
O3 O 0.1230(6) 0.7925(10) 0.6632(7) 0.158(7) Uani 1 1 d . U . . .
O4 O 0.0824(6) 0.5023(13) 0.3944(7) 0.160(7) Uani 1 1 d . U . . .
O5 O 0.0913(6) 0.3476(12) 0.3629(6) 0.133(6) Uani 1 1 d . . . . .
O6 O 0.2111(3) 0.2203(5) 0.6226(3) 0.033(2) Uani 1 1 d . . . . .
O7 O 0.1822(3) 0.0010(7) 0.3591(3) 0.062(3) Uani 1 1 d . . . . .
O8 O 0.2203(3) 0.0020(6) 0.5302(4) 0.053(3) Uani 1 1 d . . . . .
O9 O 0.1781(4) 0.5706(8) 0.4456(5) 0.088(4) Uani 1 1 d . . . . .
O10 O 0.1871(5) 0.6653(7) 0.5170(4) 0.100(5) Uani 1 1 d . . . . .
O11 O 0.1448(3) 0.0631(6) 0.5722(3) 0.053(3) Uani 1 1 d . . . . .
O12 O 0.0721(3) 0.0411(7) 0.5342(4) 0.059(3) Uani 1 1 d . . . . .
O13 O 0.1118(3) 0.0334(7) 0.4723(3) 0.064(3) Uani 1 1 d . . . . .
O21 O 0.1805(3) 0.3450(5) 0.6929(3) 0.033(2) Uani 1 1 d . . . . .
O22 O 0.2053(3) 0.5227(5) 0.6979(3) 0.040(2) Uani 1 1 d . . . . .
O23 O 0.2522(3) 0.3783(5) 0.7186(3) 0.037(2) Uani 1 1 d . . . . .
O40 O 0.2131(3) -0.0049(7) 0.6646(3) 0.053(3) Uani 1 1 d . . . . .
O50 O 0.1355(3) 0.1939(7) 0.7392(4) 0.053(3) Uani 1 1 d . . . . .
O60 O 0.2375(3) 0.1765(5) 0.7504(3) 0.040(2) Uani 1 1 d . . . . .
O70 O 0.1805(3) 0.0051(5) 0.7509(3) 0.041(2) Uani 1 1 d . . . . .
O80 O 0.1093(3) 0.0128(6) 0.6533(3) 0.056(3) Uani 1 1 d . . . . .
S1 S 0.10930(13) 0.0774(3) 0.52339(14) 0.0508(11) Uani 1 1 d . . . . .
S2 S 0.21157(12) 0.4139(2) 0.68690(12) 0.0344(9) Uani 1 1 d . . . . .
La1 La 0.16964(3) 0.14190(5) 0.67198(3) 0.0295(3) Uani 1 1 d . . . . .
K1 K -0.00414(11) 0.0668(2) 0.50694(13) 0.0341(11) Uani 0.785(6) 1 d . U P A 1
H60A H 0.2587 0.1354 0.7437 0.051 Uiso 1 1 d . U . . .
H60C H 0.2445 0.2500 0.7501 0.051 Uiso 1 1 d . U . . .
H70A H 0.2012 -0.0446 0.7500 0.051 Uiso 1 1 d . U . . .
H70C H 0.1907 0.0416 0.7866 0.051 Uiso 1 1 d . U . . .
H80A H 0.1223 -0.0507 0.6477 0.041 Uiso 1 1 d . U . . .
H80B H 0.1090 0.0062 0.6909 0.041 Uiso 1 1 d . U . . .

loop_
_atom_site_aniso_label
_atom_site_aniso_U_11
_atom_site_aniso_U_22
_atom_site_aniso_U_33
_atom_site_aniso_U_23
_atom_site_aniso_U_13
_atom_site_aniso_U_12
C1 0.044(11) 0.028(7) 0.069(10) 0.006(7) 0.004(8) -0.005(7)
C2 0.063(12) 0.050(8) 0.038(8) 0.001(7) 0.014(8) -0.014(8)
C3 0.044(12) 0.093(12) 0.032(8) -0.003(7) 0.011(7) -0.008(9)
C4 0.090(16) 0.078(11) 0.058(11) 0.022(9) 0.027(10) 0.001(11)
C5 0.071(15) 0.084(11) 0.051(10) 0.028(9) 0.014(9) 0.014(10)
C6 0.027(10) 0.042(8) 0.085(11) 0.013(7) 0.020(8) 0.003(7)
C7 0.146(18) 0.108(13) 0.166(16) -0.002(12) 0.066(14) 0.014(13)
C8 0.131(17) 0.071(11) 0.153(15) -0.040(11) 0.038(13) -0.014(11)
C9 0.089(13) 0.024(7) 0.110(12) -0.007(8) 0.017(10) 0.013(8)
C10 0.090(18) 0.094(14) 0.084(14) -0.030(12) 0.016(12) 0.029(14)
C11 0.186(19) 0.133(14) 0.127(14) -0.047(12) 0.029(13) -0.013(14)
C21 0.044(10) 0.026(6) 0.035(7) -0.003(5) 0.021(6) -0.003(6)
C22 0.047(10) 0.038(7) 0.030(7) -0.003(6) 0.027(7) -0.006(7)
C23 0.066(12) 0.042(8) 0.035(7) 0.011(6) 0.034(8) 0.002(7)
C24 0.076(13) 0.025(6) 0.030(8) 0.014(5) 0.024(7) -0.010(7)
C25 0.044(11) 0.020(6) 0.073(11) 0.014(6) 0.024(8) 0.003(6)
C26 0.022(9) 0.035(6) 0.035(7) 0.000(5) -0.002(6) -0.006(6)
C27 0.159(16) 0.055(9) 0.051(9) -0.008(7) 0.039(10) -0.015(10)
C28 0.074(13) 0.046(8) 0.035(8) -0.015(6) 0.024(8) -0.005(8)
C29 0.080(13) 0.035(7) 0.014(6) -0.004(5) 0.016(7) 0.003(7)
C30 0.041(10) 0.053(8) 0.027(7) -0.011(6) 0.019(7) -0.006(7)
C31 0.060(12) 0.048(7) 0.029(7) 0.010(6) 0.017(7) 0.011(7)
C41 0.14(2) 0.076(13) 0.048(11) 0.013(9) 0.019(13) 0.010(14)
C42 0.13(2) 0.153(19) 0.086(15) -0.064(14) 0.046(15) -0.053(18)
C43 0.16(3) 0.073(12) 0.154(19) 0.018(12) 0.101(18) 0.057(14)
C50 0.13(2) 0.057(10) 0.107(15) 0.026(10) 0.078(14) 0.038(12)
C51 0.09(2) 0.25(3) 0.084(15) 0.062(17) 0.029(14) 0.030(19)
C52 0.22(2) 0.173(18) 0.215(19) 0.002(14) 0.118(16) 0.057(16)
N1 0.119(15) 0.033(6) 0.067(9) 0.003(6) 0.028(9) 0.006(7)
N2 0.073(12) 0.028(7) 0.148(14) 0.017(8) 0.025(10) 0.009(7)
N3 0.106(14) 0.124(13) 0.130(13) 0.071(11) 0.042(11) 0.001(11)
N4 0.036(3) 0.035(3) 0.032(3) 0.0001(18) 0.0136(19) 0.0009(19)
N5 0.037(3) 0.037(3) 0.033(3) 0.0001(19) 0.0127(19) 0.0009(19)
N6 0.129(15) 0.041(7) 0.059(9) 0.028(6) 0.051(9) 0.002(8)
N40 0.064(11) 0.063(9) 0.048(8) 0.002(6) 0.019(8) 0.030(8)
N50 0.121(14) 0.118(11) 0.121(12) -0.026(9) 0.085(11) 0.018(10)
O1 0.051(7) 0.037(5) 0.038(5) 0.002(4) 0.012(5) 0.008(4)
O2 0.136(14) 0.054(7) 0.097(9) -0.018(6) 0.036(9) -0.001(8)
K1B 0.028(4) 0.028(4) 0.027(4) 0.0008(10) 0.0096(15) -0.0007(10)
O3 0.204(16) 0.069(8) 0.178(13) -0.027(9) 0.037(11) -0.016(10)
O4 0.183(15) 0.130(11) 0.165(12) 0.085(10) 0.055(11) 0.003(11)
O5 0.170(18) 0.161(15) 0.084(10) 0.037(10) 0.063(11) 0.040(12)
O6 0.057(7) 0.018(4) 0.027(4) 0.004(3) 0.020(4) -0.008(4)
O7 0.093(10) 0.063(6) 0.036(5) -0.021(5) 0.028(6) -0.006(6)
O8 0.073(9) 0.045(5) 0.049(6) -0.004(4) 0.033(6) -0.004(5)
O9 0.129(13) 0.079(7) 0.076(8) 0.060(6) 0.059(8) 0.033(8)
O10 0.199(16) 0.024(5) 0.082(8) 0.024(5) 0.055(9) 0.000(7)
O11 0.060(8) 0.047(5) 0.036(5) -0.007(4) -0.003(5) 0.002(5)
O12 0.048(8) 0.060(6) 0.073(7) -0.007(5) 0.026(6) -0.005(5)
O13 0.076(9) 0.071(6) 0.041(6) -0.029(5) 0.016(6) -0.001(6)
O21 0.046(6) 0.030(4) 0.030(4) -0.002(3) 0.020(4) 0.006(4)
O22 0.055(7) 0.022(4) 0.035(5) -0.019(3) 0.004(4) 0.003(4)
O23 0.042(6) 0.028(4) 0.039(5) -0.003(3) 0.008(4) -0.007(4)
O40 0.084(9) 0.039(5) 0.043(5) 0.004(4) 0.028(6) 0.018(6)
O50 0.069(9) 0.047(5) 0.058(6) 0.004(4) 0.041(6) 0.010(6)
O60 0.045(7) 0.024(4) 0.049(5) -0.003(3) 0.014(5) 0.004(4)
O70 0.058(7) 0.033(4) 0.039(5) 0.011(4) 0.026(5) 0.010(4)
O80 0.073(9) 0.045(5) 0.049(6) -0.007(4) 0.018(6) -0.021(5)
S1 0.056(3) 0.046(2) 0.049(2) -0.0125(16) 0.016(2) -0.004(2)
S2 0.043(3) 0.0265(15) 0.0332(18) -0.0052(13) 0.0123(17) -0.0051(16)
La1 0.0410(5) 0.0219(3) 0.0273(4) 0.0031(3) 0.0139(3) 0.0033(4)
K1 0.0307(14) 0.0354(13) 0.0350(13) -0.0080(8) 0.0098(9) -0.0033(9)

loop_
_atom_type_symbol
_atom_type_description
_atom_type_scat_dispersion_real
_atom_type_scat_dispersion_imag
_atom_type_scat_source
C C 0.0033 0.0016 'International Tables Vol C Tables 4.2.6.8 and 6.1.1.4'
N N 0.0061 0.0033 'International Tables Vol C Tables 4.2.6.8 and 6.1.1.4'
O O 0.0106 0.0060 'International Tables Vol C Tables 4.2.6.8 and 6.1.1.4'
S S 0.1246 0.1234 'International Tables Vol C Tables 4.2.6.8 and 6.1.1.4'
La La -0.2871 2.4523 'International Tables Vol C Tables 4.2.6.8 and 6.1.1.4'
K K 0.2009 0.2494 'International Tables Vol C Tables 4.2.6.8 and 6.1.1.4'
H H 0.0000 0.0000 'International Tables Vol C Tables 4.2.6.8 and 6.1.1.4'

loop_
_geom_angle_atom_site_label_1
_geom_angle_atom_site_label_2
_geom_angle_atom_site_label_3
_geom_angle
_geom_angle_site_symmetry_1
_geom_angle_site_symmetry_3
O1 C1 C2 121.2(6) . .
O1 C1 C6 118.6(6) . .
C2 C1 C6 120.0 . .
C1 C2 C3 120.0 . .
C1 C2 S1 121.4(5) . .
C3 C2 S1 118.6(5) . .
C2 C3 C4 120.0 . .
C2 C3 H3 120.0 . .
C4 C3 H3 120.0 . .
C5 C4 C3 120.0 . .
C5 C4 N3 119.3(12) . .
C3 C4 N3 120.6(12) . .
C6 C5 C4 120.0 . .
C6 C5 H5 120.0 . .
C4 C5 H5 120.0 . .
C5 C6 C1 120.0 . .
C5 C6 N1 122.6(7) . .
C1 C6 N1 117.4(7) . .
C8 C7 H11A 109.5 . .
C8 C7 H11B 109.5 . .
H11A C7 H11B 109.5 . .
C8 C7 H11C 109.5 . .
H11A C7 H11C 109.5 . .
H11B C7 H11C 109.5 . .
O3 C8 C7 124(2) . .
O3 C8 C9 120(2) . .
C7 C8 C9 116.7(18) . .
N2 C9 C8 113.7(17) . .
N2 C9 C10 120.3(13) . .
C8 C9 C10 126.0(18) . .
O2 C10 C9 121.2(16) . .
O2 C10 C11 121.3(18) . .
C9 C10 C11 116.5(18) . .
C10 C11 H61A 109.5 . .
C10 C11 H61B 109.5 . .
H61A C11 H61B 109.5 . .
C10 C11 H61C 109.5 . .
H61A C11 H61C 109.5 . .
H61B C11 H61C 109.5 . .
O6 C21 C22 122.0(10) . .
O6 C21 C26 123.2(10) . .
C22 C21 C26 114.8(10) . .
C23 C22 N4 124.6(10) . .
C23 C22 C21 123.1(11) . .
N4 C22 C21 112.3(9) . .
C22 C23 C24 120.8(11) . .
C22 C23 H23 119.6 . .
C24 C23 H23 119.6 . .
C25 C24 C23 120.7(10) . .
C25 C24 N6 117.9(11) . .
C23 C24 N6 121.4(11) . .
C24 C25 C26 121.5(11) . .
C24 C25 H25 119.2 . .
C26 C25 H25 119.2 . .
C25 C26 C21 119.0(11) . .
C25 C26 S2 123.7(9) . .
C21 C26 S2 117.3(8) . .
C28 C27 H27A 109.5 . .
C28 C27 H27B 109.5 . .
H27A C27 H27B 109.5 . .
C28 C27 H27C 109.5 . .
H27A C27 H27C 109.5 . .
H27B C27 H27C 109.5 . .
O8 C28 C29 119.1(10) . .
O8 C28 C27 117.8(12) . .
C29 C28 C27 123.1(12) . .
N5 C29 C28 125.7(10) . .
N5 C29 C30 110.7(10) . .
C28 C29 C30 123.6(10) . .
O7 C30 C29 120.6(11) . .
O7 C30 C31 119.7(10) . .
C29 C30 C31 119.6(10) . .
C30 C31 H31A 109.5 . .
C30 C31 H31B 109.5 . .
H31A C31 H31B 109.5 . .
C30 C31 H31C 109.5 . .
H31A C31 H31C 109.5 . .
H31B C31 H31C 109.5 . .
O40 C41 N40 127(2) . .
O40 C41 H41 116.4 . .
N40 C41 H41 116.4 . .
N40 C42 H42A 109.5 . .
N40 C42 H42B 109.5 . .
H42A C42 H42B 109.5 . .
N40 C42 H42C 109.5 . .
H42A C42 H42C 109.5 . .
H42B C42 H42C 109.5 . .
N40 C43 H43A 109.5 . .
N40 C43 H43B 109.5 . .
H43A C43 H43B 109.5 . .
N40 C43 H43C 109.5 . .
H43A C43 H43C 109.5 . .
H43B C43 H43C 109.5 . .
O50 C50 N50 126.2(16) . .
O50 C50 H40 116.9 . .
N50 C50 H40 116.9 . .
N50 C51 H51A 109.5 . .
N50 C51 H51B 109.5 . .
H51A C51 H51B 109.5 . .
N50 C51 H51C 109.5 . .
H51A C51 H51C 109.5 . .
H51B C51 H51C 109.5 . .
N50 C52 H52A 109.5 . .
N50 C52 H52B 109.5 . .
H52A C52 H52B 109.5 . .
N50 C52 H52C 109.5 . .
H52A C52 H52C 109.5 . .
H52B C52 H52C 109.5 . .
N2 N1 C6 119.7(12) . .
N2 N1 H1 120.2 . .
C6 N1 H1 120.2 . .
N1 N2 C9 120.8(14) . .
O4 N3 O5 124.5(19) . .
O4 N3 C4 118(2) . .
O5 N3 C4 117.7(17) . .
N5 N4 C22 121.7(9) . .
N5 N4 H4 119.2 . .
C22 N4 H4 119.2 . .
N4 N5 C29 121.3(9) . .
O9 N6 O10 121.6(11) . .
O9 N6 C24 118.3(12) . .
O10 N6 C24 120.1(11) . .
C41 N40 C42 118.6(16) . .
C41 N40 C43 121.6(18) . .
C42 N40 C43 119.0(18) . .
C50 N50 C51 125.5(19) . .
C50 N50 C52 124(2) . .
C51 N50 C52 109.2(17) . .
C1 O1 La1 126.9(7) . .
O80 K1B O12 69.9(4) . .
O80 K1B H80A 20.7(2) . .
O12 K1B H80A 69.9(4) . .
O80 K1B H80B 20.9(2) . .
O12 K1B H80B 90.4(4) . .
H80A K1B H80B 32.78(15) . .
C21 O6 La1 132.1(8) . .
S1 O11 La1 134.7(6) . .
S1 O12 K1 144.1(6) . .
S1 O12 K1 144.2(5) . 5_556
S1 O12 K1B 147.5(7) . .
S2 O21 La1 129.3(4) . .
C41 O40 La1 159.9(13) . .
C50 O50 La1 136.2(10) . .
La1 O60 H60A 109.00 . .
La1 O60 H60C 109.00 . .
H60A O60 H60C 108.00 . .
La1 O70 H70A 109.00 . .
La1 O70 H70C 109.00 . .
H70A O70 H70C 107.00 . .
K1B O80 La1 152.8(5) . .
K1B O80 H80A 97.7(6) . .
La1 O80 H80A 99.00 . .
K1B O80 H80B 97.3(7) . .
La1 O80 H80B 99.00 . .
H80A O80 H80B 104.00 . .
O11 S1 O13 115.8(6) . .
O11 S1 O12 110.3(6) . .
O13 S1 O12 111.8(6) . .
O11 S1 C2 104.4(5) . .
O13 S1 C2 107.3(5) . .
O12 S1 C2 106.5(6) . .
O22 S2 O21 113.0(5) . .
O22 S2 O23 112.1(5) . .
O21 S2 O23 112.3(5) . .
O22 S2 C26 106.2(5) . .
O21 S2 C26 104.5(5) . .
O23 S2 C26 108.2(6) . .
O6 La1 O40 77.1(3) . .
O6 La1 O50 139.4(3) . .
O40 La1 O50 135.1(3) . .
O6 La1 O1 87.1(3) . .
O40 La1 O1 137.3(3) . .
O50 La1 O1 80.5(3) . .
O6 La1 O60 77.5(3) . .
O40 La1 O60 76.1(3) . .
O50 La1 O60 86.9(3) . .
O1 La1 O60 138.9(2) . .
O6 La1 O80 139.0(2) . .
O40 La1 O80 89.5(3) . .
O50 La1 O80 75.1(3) . .
O1 La1 O80 76.8(3) . .
O60 La1 O80 136.9(3) . .
O6 La1 O70 136.4(3) . .
O40 La1 O70 67.8(3) . .
O50 La1 O70 67.4(3) . .
O1 La1 O70 136.4(3) . .
O60 La1 O70 69.8(3) . .
O80 La1 O70 67.2(3) . .
O6 La1 O11 72.8(3) . .
O40 La1 O11 68.9(3) . .
O50 La1 O11 134.6(3) . .
O1 La1 O11 68.5(3) . .
O60 La1 O11 138.0(3) . .
O80 La1 O11 66.2(3) . .
O70 La1 O11 114.8(2) . .
O6 La1 O21 68.7(2) . .
O40 La1 O21 135.2(3) . .
O50 La1 O21 70.8(3) . .
O1 La1 O21 69.9(2) . .
O60 La1 O21 69.1(2) . .
O80 La1 O21 135.3(3) . .
O70 La1 O21 121.6(2) . .
O11 La1 O21 123.5(2) . .
K1 K1 O12 72.8(3) 5_556 .
K1 K1 O12 67.0(3) 5_556 5_556
O12 K1 O12 139.8(2) . 5_556

loop_
_geom_bond_atom_site_label_1
_geom_bond_atom_site_label_2
_geom_bond_distance
_geom_bond_site_symmetry_2
C1 O1 1.324(9) .
C1 C2 1.3900 .
C1 C6 1.3900 .
C2 C3 1.3900 .
C2 S1 1.776(7) .
C3 C4 1.3900 .
C3 H3 0.9300 .
C4 C5 1.3900 .
C4 N3 1.431(17) .
C5 C6 1.3900 .
C5 H5 0.9300 .
C6 N1 1.452(13) .
C7 C8 1.43(3) .
C7 H11A 0.9600 .
C7 H11B 0.9600 .
C7 H11C 0.9600 .
C8 O3 1.21(2) .
C8 C9 1.46(2) .
C9 N2 1.313(19) .
C9 C10 1.479(16) .
C10 O2 1.19(2) .
C10 C11 1.56(2) .
C11 H61A 0.9600 .
C11 H61B 0.9600 .
C11 H61C 0.9600 .
C21 O6 1.266(12) .
C21 C22 1.441(15) .
C21 C26 1.442(15) .
C22 C23 1.325(15) .
C22 N4 1.420(13) .
C23 C24 1.364(15) .
C23 H23 0.9300 .
C24 C25 1.343(16) .
C24 N6 1.445(14) .
C25 C26 1.407(15) .
C25 H25 0.9300 .
C26 S2 1.725(12) .
C27 C28 1.465(16) .
C27 H27A 0.9600 .
C27 H27B 0.9600 .
C27 H27C 0.9600 .
C28 O8 1.254(13) .
C28 C29 1.405(16) .
C29 N5 1.335(13) .
C29 C30 1.480(15) .
C30 O7 1.227(13) .
C30 C31 1.538(16) .
C31 H31A 0.9600 .
C31 H31B 0.9600 .
C31 H31C 0.9600 .
C41 O40 1.23(2) .
C41 N40 1.30(2) .
C41 H41 0.9300 .
C42 N40 1.39(2) .
C42 H42A 0.9600 .
C42 H42B 0.9600 .
C42 H42C 0.9600 .
C43 N40 1.414(18) .
C43 H43A 0.9600 .
C43 H43B 0.9600 .
C43 H43C 0.9600 .
C50 O50 1.170(17) .
C50 N50 1.365(19) .
C50 H40 0.9300 .
C51 N50 1.39(2) .
C51 H51A 0.9600 .
C51 H51B 0.9600 .
C51 H51C 0.9600 .
C52 N50 1.46(3) .
C52 H52A 0.9600 .
C52 H52B 0.9600 .
C52 H52C 0.9600 .
N1 N2 1.298(14) .
N1 H1 0.8600 .
N3 O4 1.21(2) .
N3 O5 1.27(2) .
N4 N5 1.297(11) .
N4 H4 0.8600 .
N6 O9 1.219(14) .
N6 O10 1.219(14) .
O1 La1 2.525(8) .
K1B O80 2.402(16) .
K1B O12 2.667(15) .
K1B H80A 2.705(13) .
K1B H80B 2.705(12) .
O6 La1 2.442(8) .
O11 S1 1.447(9) .
O11 La1 2.610(8) .
O12 S1 1.497(11) .
O12 K1 2.540(11) .
O12 K1 2.636(11) 5_556
O13 S1 1.456(9) .
O21 S2 1.446(9) .
O21 La1 2.641(7) .
O22 S2 1.445(7) .
O23 S2 1.451(9) .
O40 La1 2.458(9) .
O50 La1 2.502(9) .
O60 La1 2.579(8) .
O60 H60A 0.970 .
O60 H60C 0.970 .
O70 La1 2.600(7) .
O70 H70A 0.970 .
O70 H70C 0.980 .
O80 La1 2.590(9) .
O80 H80A 0.960 .
O80 H80B 0.970 .
K1 K1 1.782(6) 5_556
K1 O12 2.636(11) 5_556

loop_
_geom_hbond_atom_site_label_D
_geom_hbond_atom_site_label_H
_geom_hbond_atom_site_label_A
_geom_hbond_distance_DH
_geom_hbond_distance_HA
_geom_hbond_distance_DA
_geom_hbond_angle_DHA
_geom_hbond_site_symmetry_A
C7 H11A N2 0.96 2.13 2.64(2) 111.5 .
C11 H61A O3 0.96 2.12 2.69(3) 117.1 .
C27 H27A O7 0.96 2.48 2.735(17) 94.9 .
C27 H27B O10 0.96 2.58 3.401(17) 143.3 1_545
C31 H31C O23 0.96 3.00 3.537(16) 117.0 7_556
C42 H42A O9 0.96 2.53 3.41(2) 153.2 7_556
C43 H43A O9 0.96 2.66 3.54(2) 153.5 7_556
C50 H40 O2 0.93 2.27 3.040(19) 139.6 .
C52 H52C O4 0.96 2.52 3.03(3) 113.7 6_566
N1 H1 O2 0.86 1.85 2.509(16) 132.6 .
N4 H4 O8 0.86 1.93 2.579(12) 131.6 .
O60 H60A O22 0.970 2.150 2.792(11) 122.5(5) 4_546
O60 H60C O23 0.970 1.880 2.794(10) 156.00 .
O60 H60C S2 0.970 2.650 3.407(8) 135.00 .
O70 H70A O23 0.970 1.840 2.744(12) 153.9(5) 4_546
O70 H70A S2 0.970 2.980 3.753(10) 137.8(5) 4_546
O70 H70C O7 0.980 2.060 2.762(11) 127.0(5) 6_556

loop_
_platon_squeeze_void_nr
_platon_squeeze_void_average_x
_platon_squeeze_void_average_y
_platon_squeeze_void_average_z
_platon_squeeze_void_volume
_platon_squeeze_void_count_electrons
_platon_squeeze_void_content
1 0.000 -0.020 0.000 1356 579 ' '
2 0.500 -0.006 0.272 1356 579 ' '
